data_7219658
loop_
_publ_author_name
'Kirby, Isabelle L.'
'Pitak, Mateusz B.'
'Wilson, Claire'
'Gale, Philip A.'
'Coles, Simon J.'

_publ_section_title
;
 Electron density distribution studies as a tool to explore the behaviour
 of thiourea-based anion receptors
;
_journal_issue 14
_journal_name_full CrystEngComm
_journal_page_first 2815
_journal_paper_doi 10.1039/C5CE00213C
_journal_volume 17
_journal_year 2015
_chemical_compound_source 'Isabelle Kirby'
_chemical_formula_moiety '2(C13 H11 N3 O2 S), C4 H12 N, Cl'
_chemical_formula_sum 'C30 H34 Cl N7 O4 S2'
_chemical_formula_weight 656.21
_chemical_name_common ' 1-(4-nitrophenyl)-3-phenylthiourea TMA CL'
_chemical_name_systematic
;
 1-(4-nitrophenyl)-3-phenylthiourea TMA CL
;
_space_group_IT_number 2
_symmetry_cell_setting triclinic
_symmetry_space_group_name_Hall '-P 1'
_symmetry_space_group_name_H-M 'P -1'
_atom_sites_solution_hydrogens geom
_atom_sites_solution_primary direct
_atom_sites_solution_secondary difmap
_audit_creation_method SHELXL-97
_audit_update_record
;
2015-01-08 deposited with the CCDC.
2015-02-25 downloaded from the CCDC.
;
_cell_angle_alpha 87.983(6)
_cell_angle_beta 79.043(5)
_cell_angle_gamma 72.220(6)
_cell_formula_units_Z 2
_cell_length_a 9.1587(14)
_cell_length_b 10.2436(16)
_cell_length_c 17.871(3)
_cell_measurement_reflns_used 6567
_cell_measurement_temperature 100(2)
_cell_measurement_theta_max 34.9
_cell_measurement_theta_min 2.8
_cell_volume 1567.0(4)
_computing_cell_refinement
;
CrystalClear-SM Expert 2.0 r7 (Rigaku, 2011)
;
_computing_data_collection
;
CrystalClear-SM Expert 2.0 r7 (Rigaku, 2011)
;
_computing_data_reduction
;
CrystalClear-SM Expert 2.0 r7 (Rigaku, 2011)
;
_computing_publication_material 'WINGX (Farrugia, 1998)'
_computing_structure_refinement 'SHELXL-97 (Sheldrick, 2008)'
_computing_structure_solution 'SHELXS-97 (Sheldrick, 1997)'
_diffrn_ambient_temperature 100(2)
_diffrn_detector 'CCD plate'
_diffrn_detector_area_resol_mean 28.5714
_diffrn_detector_type 'Rigaku HG Saturn724+ (2x2 bin mode)'
_diffrn_measured_fraction_theta_full 0.998
_diffrn_measured_fraction_theta_max 0.998
_diffrn_measurement_device 'four-circle \k diffractometer'
_diffrn_measurement_device_type 'Rigaku AFC12 (Right)'
_diffrn_measurement_method 'profile data from \w-scans'
_diffrn_measurement_specimen_support 'MiTeGen MicroMesh'
_diffrn_radiation_collimation 'Confocal mirrors, HF Varimax '
_diffrn_radiation_monochromator graphite
_diffrn_radiation_source 'fine-focus sealed tube'
_diffrn_radiation_type MoK\a
_diffrn_radiation_wavelength 0.71073
_diffrn_reflns_av_R_equivalents 0.0407
_diffrn_reflns_av_sigmaI/netI 0.0320
_diffrn_reflns_limit_h_max 11
_diffrn_reflns_limit_h_min -11
_diffrn_reflns_limit_k_max 13
_diffrn_reflns_limit_k_min -13
_diffrn_reflns_limit_l_max 23
_diffrn_reflns_limit_l_min 0
_diffrn_reflns_number 7168
_diffrn_reflns_theta_full 27.48
_diffrn_reflns_theta_max 27.48
_diffrn_reflns_theta_min 2.99
_diffrn_source 'Rotating Anode'
_diffrn_source_current 55.0
_diffrn_source_power 2.475
_diffrn_source_voltage 45.0
_exptl_absorpt_coefficient_mu 0.303
_exptl_absorpt_correction_T_max 0.9703
_exptl_absorpt_correction_T_min 0.7935
_exptl_absorpt_correction_type multi-scan
_exptl_absorpt_process_details
;
Jacobson, R. (1998). REQAB. Private communication to the 
Rigaku Corporation, Tokyo, Japan.
;
_exptl_crystal_colour yellow
_exptl_crystal_density_diffrn 1.391
_exptl_crystal_density_method 'not measured'
_exptl_crystal_description plate
_exptl_crystal_F_000 688
_exptl_crystal_size_max 0.80
_exptl_crystal_size_mid 0.20
_exptl_crystal_size_min 0.10
_refine_diff_density_max 0.295
_refine_diff_density_min -0.342
_refine_diff_density_rms 0.049
_refine_ls_extinction_method none
_refine_ls_goodness_of_fit_ref 1.289
_refine_ls_hydrogen_treatment constr
_refine_ls_matrix_type full
_refine_ls_number_parameters 397
_refine_ls_number_reflns 7168
_refine_ls_number_restraints 0
_refine_ls_restrained_S_all 1.289
_refine_ls_R_factor_all 0.0341
_refine_ls_R_factor_gt 0.0336
_refine_ls_shift/su_max 0.001
_refine_ls_shift/su_mean 0.000
_refine_ls_structure_factor_coef Fsqd
_refine_ls_weighting_details 'calc w=1/[\s^2^(Fo^2^)+(0.0592P)^2^+0.0978P] where P=(Fo^2^+2Fc^2^)/3'
_refine_ls_weighting_scheme calc
_refine_ls_wR_factor_gt 0.1082
_refine_ls_wR_factor_ref 0.1088
_reflns_number_gt 7086
_reflns_number_total 7168
_reflns_threshold_expression >2\s(I)
_cod_data_source_file c5ce00213c2.cif
_cod_data_source_block shelxa
_cod_depositor_comments 'Adding full bibliography for 7219650--7219659.cif.'
_cod_original_cell_volume 1566.9(4)
_cod_database_code 7219658

loop_
_symmetry_equiv_pos_as_xyz
'x, y, z'
'-x, -y, -z'

loop_
_atom_site_label
_atom_site_type_symbol
_atom_site_fract_x
_atom_site_fract_y
_atom_site_fract_z
_atom_site_U_iso_or_equiv
_atom_site_adp_type
_atom_site_occupancy
_atom_site_symmetry_multiplicity
_atom_site_calc_flag
_atom_site_refinement_flags
C1 C 0.28460(15) 0.11683(12) -0.06648(7) 0.0225(2) Uani 1 1 d .
C2 C 0.34831(14) 0.17578(12) -0.01717(7) 0.0212(2) Uani 1 1 d .
H2 H 0.3894 0.2491 -0.0330 0.025 Uiso 1 1 calc R
C3 C 0.35051(14) 0.12542(12) 0.05528(7) 0.0192(2) Uani 1 1 d .
H3 H 0.3925 0.1653 0.0899 0.023 Uiso 1 1 calc R
C4 C 0.29140(13) 0.01573(11) 0.07875(7) 0.0180(2) Uani 1 1 d .
C5 C 0.22336(15) -0.03914(12) 0.02876(7) 0.0226(2) Uani 1 1 d .
H5 H 0.1792 -0.1106 0.0447 0.027 Uiso 1 1 calc R
C6 C 0.22097(16) 0.01170(13) -0.04418(7) 0.0248(2) Uani 1 1 d .
H6 H 0.1760 -0.0254 -0.0787 0.030 Uiso 1 1 calc R
C7 C 0.29944(13) -0.14822(12) 0.18788(7) 0.0186(2) Uani 1 1 d .
C8 C 0.31850(13) -0.24269(12) 0.31811(7) 0.0181(2) Uani 1 1 d .
C9 C 0.23978(15) -0.20105(12) 0.39235(7) 0.0214(2) Uani 1 1 d .
H9 H 0.1785 -0.1081 0.4029 0.026 Uiso 1 1 calc R
C10 C 0.25038(15) -0.29450(13) 0.45094(7) 0.0235(2) Uani 1 1 d .
H10 H 0.1971 -0.2651 0.5013 0.028 Uiso 1 1 calc R
C11 C 0.33890(15) -0.43121(13) 0.43588(7) 0.0242(2) Uani 1 1 d .
H11 H 0.3458 -0.4955 0.4757 0.029 Uiso 1 1 calc R
C12 C 0.41728(15) -0.47268(13) 0.36169(8) 0.0243(2) Uani 1 1 d .
H12 H 0.4771 -0.5659 0.3511 0.029 Uiso 1 1 calc R
C13 C 0.40901(14) -0.37934(12) 0.30299(7) 0.0215(2) Uani 1 1 d .
H13 H 0.4646 -0.4084 0.2529 0.026 Uiso 1 1 calc R
C14 C 0.80891(14) 0.38414(11) 0.04477(6) 0.0170(2) Uani 1 1 d .
C15 C 0.65275(14) 0.41474(12) 0.07876(7) 0.0198(2) Uani 1 1 d .
H15 H 0.5738 0.4752 0.0554 0.024 Uiso 1 1 calc R
C16 C 0.61442(14) 0.35526(12) 0.14748(6) 0.0192(2) Uani 1 1 d .
H16 H 0.5079 0.3742 0.1713 0.023 Uiso 1 1 calc R
C17 C 0.73130(13) 0.26714(11) 0.18235(6) 0.0159(2) Uani 1 1 d .
C18 C 0.88841(13) 0.23792(12) 0.14688(6) 0.0179(2) Uani 1 1 d .
H18 H 0.9682 0.1781 0.1700 0.022 Uiso 1 1 calc R
C19 C 0.92652(13) 0.29715(12) 0.07774(6) 0.0185(2) Uani 1 1 d .
H19 H 1.0326 0.2781 0.0532 0.022 Uiso 1 1 calc R
C20 C 0.75418(13) 0.13307(11) 0.30346(6) 0.0161(2) Uani 1 1 d .
C21 C 0.68731(13) -0.02667(11) 0.40597(6) 0.0157(2) Uani 1 1 d .
C22 C 0.58787(13) -0.10886(12) 0.41820(6) 0.0180(2) Uani 1 1 d .
H22 H 0.5129 -0.0999 0.3867 0.022 Uiso 1 1 calc R
C23 C 0.59836(14) -0.20324(12) 0.47615(7) 0.0197(2) Uani 1 1 d .
H23 H 0.5307 -0.2586 0.4840 0.024 Uiso 1 1 calc R
C24 C 0.70751(14) -0.21721(12) 0.52287(7) 0.0205(2) Uani 1 1 d .
H24 H 0.7147 -0.2818 0.5626 0.025 Uiso 1 1 calc R
C25 C 0.80575(14) -0.13553(12) 0.51071(7) 0.0201(2) Uani 1 1 d .
H25 H 0.8805 -0.1449 0.5424 0.024 Uiso 1 1 calc R
C26 C 0.79689(14) -0.04000(12) 0.45281(6) 0.0183(2) Uani 1 1 d .
H26 H 0.8646 0.0154 0.4453 0.022 Uiso 1 1 calc R
C71 C -0.05433(17) 0.53090(14) -0.23216(7) 0.0266(3) Uani 1 1 d .
H71A H -0.0538 0.6262 -0.2299 0.040 Uiso 1 1 calc R
H71B H -0.0110 0.4810 -0.1896 0.040 Uiso 1 1 calc R
H71C H -0.1617 0.5290 -0.2287 0.040 Uiso 1 1 calc R
C72 C 0.20592(15) 0.46830(14) -0.31122(8) 0.0266(3) Uani 1 1 d .
H72A H 0.2059 0.5637 -0.3088 0.040 Uiso 1 1 calc R
H72B H 0.2695 0.4253 -0.3596 0.040 Uiso 1 1 calc R
H72C H 0.2496 0.4182 -0.2688 0.040 Uiso 1 1 calc R
C73 C -0.02373(17) 0.54098(15) -0.37045(7) 0.0281(3) Uani 1 1 d .
H73A H -0.0235 0.6363 -0.3680 0.042 Uiso 1 1 calc R
H73B H -0.1311 0.5388 -0.3669 0.042 Uiso 1 1 calc R
H73C H 0.0398 0.4979 -0.4189 0.042 Uiso 1 1 calc R
C74 C 0.04207(16) 0.31938(13) -0.30952(9) 0.0278(3) Uani 1 1 d .
H74A H -0.0653 0.3173 -0.3059 0.042 Uiso 1 1 calc R
H74B H 0.0857 0.2692 -0.2671 0.042 Uiso 1 1 calc R
H74C H 0.1054 0.2763 -0.3580 0.042 Uiso 1 1 calc R
N1 N 0.28197(14) 0.16848(12) -0.14365(6) 0.0292(2) Uani 1 1 d .
N2 N 0.30171(12) -0.02695(10) 0.15341(6) 0.0198(2) Uani 1 1 d .
H2A H 0.3113 0.0349 0.1835 0.024 Uiso 1 1 calc R
N3 N 0.30872(12) -0.14034(10) 0.26282(6) 0.0198(2) Uani 1 1 d .
H3A H 0.3086 -0.0601 0.2789 0.024 Uiso 1 1 calc R
N4 N 0.85167(12) 0.44366(10) -0.02834(6) 0.0194(2) Uani 1 1 d .
N5 N 0.67759(11) 0.20754(10) 0.24940(5) 0.01766(19) Uani 1 1 d .
H5A H 0.5763 0.2200 0.2586 0.021 Uiso 1 1 calc R
N6 N 0.66169(11) 0.06700(10) 0.34676(6) 0.01781(19) Uani 1 1 d .
H6A H 0.5678 0.0864 0.3357 0.021 Uiso 1 1 calc R
N7 N 0.04266(11) 0.46470(10) -0.30586(6) 0.01749(19) Uani 1 1 d .
O1 O 0.24011(18) 0.10626(12) -0.18885(6) 0.0487(3) Uani 1 1 d .
O2 O 0.32225(13) 0.27143(12) -0.15997(6) 0.0359(2) Uani 1 1 d .
O3 O 0.74908(11) 0.53051(9) -0.05428(5) 0.02354(19) Uani 1 1 d .
O4 O 0.98961(11) 0.40387(10) -0.06109(5) 0.0262(2) Uani 1 1 d .
S1 S 0.28790(4) -0.28610(3) 0.145563(17) 0.02401(9) Uani 1 1 d .
S2 S 0.93230(3) 0.13071(3) 0.315268(17) 0.02192(9) Uani 1 1 d .
Cl1 Cl 0.34265(3) 0.16604(3) 0.278147(15) 0.01868(8) Uani 1 1 d .

loop_
_atom_site_aniso_label
_atom_site_aniso_U_11
_atom_site_aniso_U_22
_atom_site_aniso_U_33
_atom_site_aniso_U_23
_atom_site_aniso_U_13
_atom_site_aniso_U_12
C1 0.0234(6) 0.0219(6) 0.0174(5) -0.0017(4) -0.0033(4) 0.0001(4)
C2 0.0185(5) 0.0194(5) 0.0227(5) 0.0000(4) -0.0017(4) -0.0024(4)
C3 0.0187(5) 0.0181(5) 0.0204(5) -0.0023(4) -0.0036(4) -0.0046(4)
C4 0.0171(5) 0.0166(5) 0.0187(5) -0.0024(4) -0.0029(4) -0.0029(4)
C5 0.0236(6) 0.0193(5) 0.0266(6) -0.0018(4) -0.0084(5) -0.0065(4)
C6 0.0289(6) 0.0220(6) 0.0238(6) -0.0051(4) -0.0102(5) -0.0044(5)
C7 0.0162(5) 0.0185(5) 0.0212(5) -0.0012(4) -0.0031(4) -0.0056(4)
C8 0.0175(5) 0.0175(5) 0.0213(5) 0.0009(4) -0.0064(4) -0.0069(4)
C9 0.0230(6) 0.0173(5) 0.0240(6) -0.0017(4) -0.0063(4) -0.0047(4)
C10 0.0261(6) 0.0241(6) 0.0222(6) 0.0014(4) -0.0058(5) -0.0096(5)
C11 0.0261(6) 0.0214(6) 0.0294(6) 0.0050(5) -0.0095(5) -0.0113(5)
C12 0.0222(6) 0.0171(5) 0.0336(7) 0.0013(5) -0.0069(5) -0.0053(4)
C13 0.0168(5) 0.0202(5) 0.0270(6) -0.0016(4) -0.0039(4) -0.0046(4)
C14 0.0203(5) 0.0159(5) 0.0154(5) 0.0002(4) -0.0024(4) -0.0066(4)
C15 0.0194(5) 0.0205(5) 0.0185(5) 0.0022(4) -0.0054(4) -0.0035(4)
C16 0.0159(5) 0.0212(5) 0.0188(5) 0.0012(4) -0.0025(4) -0.0035(4)
C17 0.0174(5) 0.0149(5) 0.0157(5) -0.0004(4) -0.0034(4) -0.0051(4)
C18 0.0156(5) 0.0184(5) 0.0187(5) 0.0006(4) -0.0030(4) -0.0038(4)
C19 0.0164(5) 0.0202(5) 0.0184(5) 0.0005(4) -0.0023(4) -0.0056(4)
C20 0.0163(5) 0.0147(5) 0.0168(5) -0.0013(4) -0.0030(4) -0.0039(4)
C21 0.0165(5) 0.0137(5) 0.0151(5) 0.0001(4) -0.0021(4) -0.0025(4)
C22 0.0164(5) 0.0183(5) 0.0196(5) 0.0001(4) -0.0038(4) -0.0052(4)
C23 0.0195(5) 0.0170(5) 0.0223(5) 0.0013(4) -0.0024(4) -0.0060(4)
C24 0.0231(5) 0.0181(5) 0.0188(5) 0.0027(4) -0.0033(4) -0.0046(4)
C25 0.0225(5) 0.0194(5) 0.0190(5) 0.0013(4) -0.0073(4) -0.0051(4)
C26 0.0194(5) 0.0175(5) 0.0188(5) 0.0000(4) -0.0050(4) -0.0060(4)
C71 0.0321(7) 0.0258(6) 0.0188(5) -0.0031(4) 0.0016(5) -0.0079(5)
C72 0.0178(6) 0.0270(6) 0.0371(7) 0.0007(5) -0.0083(5) -0.0078(5)
C73 0.0295(6) 0.0335(7) 0.0215(6) 0.0033(5) -0.0112(5) -0.0064(5)
C74 0.0242(6) 0.0186(6) 0.0405(7) -0.0047(5) -0.0048(5) -0.0066(5)
N1 0.0308(6) 0.0291(6) 0.0207(5) -0.0009(4) -0.0045(4) 0.0012(5)
N2 0.0246(5) 0.0179(5) 0.0191(5) -0.0016(4) -0.0057(4) -0.0082(4)
N3 0.0244(5) 0.0151(4) 0.0204(5) -0.0006(3) -0.0056(4) -0.0059(4)
N4 0.0243(5) 0.0189(5) 0.0164(4) -0.0002(3) -0.0036(4) -0.0085(4)
N5 0.0140(4) 0.0203(5) 0.0184(4) 0.0038(4) -0.0030(3) -0.0052(4)
N6 0.0158(4) 0.0204(5) 0.0193(4) 0.0050(4) -0.0065(3) -0.0071(4)
N7 0.0155(4) 0.0182(4) 0.0186(4) -0.0012(3) -0.0042(3) -0.0041(3)
O1 0.0832(10) 0.0379(6) 0.0258(5) -0.0025(4) -0.0243(6) -0.0106(6)
O2 0.0337(5) 0.0425(6) 0.0303(5) 0.0121(4) -0.0057(4) -0.0115(5)
O3 0.0300(5) 0.0182(4) 0.0209(4) 0.0032(3) -0.0059(3) -0.0045(3)
O4 0.0226(5) 0.0352(5) 0.0197(4) 0.0034(4) -0.0002(3) -0.0098(4)
S1 0.03270(18) 0.01928(15) 0.02400(16) -0.00142(11) -0.00760(12) -0.01210(12)
S2 0.01737(15) 0.02804(17) 0.02388(16) 0.00759(12) -0.00777(11) -0.01045(12)
Cl1 0.01667(14) 0.01921(14) 0.02098(14) -0.00175(10) -0.00527(10) -0.00538(10)

loop_
_atom_type_symbol
_atom_type_description
_atom_type_scat_dispersion_real
_atom_type_scat_dispersion_imag
_atom_type_scat_source
C C 0.0033 0.0016 'International Tables Vol C Tables 4.2.6.8 and 6.1.1.4'
H H 0.0000 0.0000 'International Tables Vol C Tables 4.2.6.8 and 6.1.1.4'
N N 0.0061 0.0033 'International Tables Vol C Tables 4.2.6.8 and 6.1.1.4'
O O 0.0106 0.0060 'International Tables Vol C Tables 4.2.6.8 and 6.1.1.4'
S S 0.1246 0.1234 'International Tables Vol C Tables 4.2.6.8 and 6.1.1.4'
Cl Cl 0.1484 0.1585 'International Tables Vol C Tables 4.2.6.8 and 6.1.1.4'

loop_
_geom_angle_atom_site_label_1
_geom_angle_atom_site_label_2
_geom_angle_atom_site_label_3
_geom_angle
C6 C1 C2 121.86(11)
C6 C1 N1 118.95(12)
C2 C1 N1 119.18(12)
C3 C2 C1 118.43(11)
C3 C2 H2 120.8
C1 C2 H2 120.8
C2 C3 C4 121.00(11)
C2 C3 H3 119.5
C4 C3 H3 119.5
N2 C4 C5 124.97(11)
N2 C4 C3 115.55(10)
C5 C4 C3 119.45(11)
C6 C5 C4 119.49(11)
C6 C5 H5 120.3
C4 C5 H5 120.3
C5 C6 C1 119.70(12)
C5 C6 H6 120.2
C1 C6 H6 120.2
N3 C7 N2 109.94(10)
N3 C7 S1 124.35(9)
N2 C7 S1 125.71(9)
C13 C8 C9 119.48(11)
C13 C8 N3 123.38(11)
C9 C8 N3 117.03(10)
C10 C9 C8 120.52(11)
C10 C9 H9 119.7
C8 C9 H9 119.7
C11 C10 C9 120.15(12)
C11 C10 H10 119.9
C9 C10 H10 119.9
C10 C11 C12 119.26(12)
C10 C11 H11 120.4
C12 C11 H11 120.4
C13 C12 C11 120.91(12)
C13 C12 H12 119.5
C11 C12 H12 119.5
C12 C13 C8 119.66(11)
C12 C13 H13 120.2
C8 C13 H13 120.2
C19 C14 C15 122.01(10)
C19 C14 N4 118.60(10)
C15 C14 N4 119.39(10)
C16 C15 C14 118.50(11)
C16 C15 H15 120.8
C14 C15 H15 120.8
C15 C16 C17 120.70(11)
C15 C16 H16 119.6
C17 C16 H16 119.6
N5 C17 C18 124.81(10)
N5 C17 C16 115.34(10)
C18 C17 C16 119.72(10)
C19 C18 C17 119.47(11)
C19 C18 H18 120.3
C17 C18 H18 120.3
C14 C19 C18 119.60(11)
C14 C19 H19 120.2
C18 C19 H19 120.2
N6 C20 N5 109.63(10)
N6 C20 S2 125.89(9)
N5 C20 S2 124.44(8)
C26 C21 C22 119.50(10)
C26 C21 N6 125.92(10)
C22 C21 N6 114.55(10)
C23 C22 C21 120.36(11)
C23 C22 H22 119.8
C21 C22 H22 119.8
C22 C23 C24 120.41(11)
C22 C23 H23 119.8
C24 C23 H23 119.8
C25 C24 C23 119.13(11)
C25 C24 H24 120.4
C23 C24 H24 120.4
C24 C25 C26 121.32(11)
C24 C25 H25 119.3
C26 C25 H25 119.3
C25 C26 C21 119.29(10)
C25 C26 H26 120.4
C21 C26 H26 120.4
N7 C71 H71A 109.5
N7 C71 H71B 109.5
H71A C71 H71B 109.5
N7 C71 H71C 109.5
H71A C71 H71C 109.5
H71B C71 H71C 109.5
N7 C72 H72A 109.5
N7 C72 H72B 109.5
H72A C72 H72B 109.5
N7 C72 H72C 109.5
H72A C72 H72C 109.5
H72B C72 H72C 109.5
N7 C73 H73A 109.5
N7 C73 H73B 109.5
H73A C73 H73B 109.5
N7 C73 H73C 109.5
H73A C73 H73C 109.5
H73B C73 H73C 109.5
N7 C74 H74A 109.5
N7 C74 H74B 109.5
H74A C74 H74B 109.5
N7 C74 H74C 109.5
H74A C74 H74C 109.5
H74B C74 H74C 109.5
O2 N1 O1 123.47(13)
O2 N1 C1 118.31(12)
O1 N1 C1 118.22(12)
C7 N2 C4 131.32(10)
C7 N2 H2A 114.3
C4 N2 H2A 114.3
C7 N3 C8 129.11(10)
C7 N3 H3A 115.4
C8 N3 H3A 115.4
O3 N4 O4 123.39(10)
O3 N4 C14 118.60(10)
O4 N4 C14 118.01(10)
C20 N5 C17 131.70(10)
C20 N5 H5A 114.1
C17 N5 H5A 114.1
C20 N6 C21 132.20(10)
C20 N6 H6A 113.9
C21 N6 H6A 113.9
C72 N7 C73 109.44(10)
C72 N7 C74 109.67(10)
C73 N7 C74 109.44(10)
C72 N7 C71 109.38(10)
C73 N7 C71 109.29(10)
C74 N7 C71 109.61(10)

loop_
_geom_bond_atom_site_label_1
_geom_bond_atom_site_label_2
_geom_bond_distance
C1 C6 1.3867(18)
C1 C2 1.3891(18)
C1 N1 1.4614(16)
C2 C3 1.3782(16)
C2 H2 0.9500
C3 C4 1.4084(16)
C3 H3 0.9500
C4 N2 1.4006(15)
C4 C5 1.4012(16)
C5 C6 1.3881(17)
C5 H5 0.9500
C6 H6 0.9500
C7 N3 1.3647(15)
C7 N2 1.3711(15)
C7 S1 1.6657(12)
C8 C13 1.3973(16)
C8 C9 1.3967(16)
C8 N3 1.4095(14)
C9 C10 1.3904(17)
C9 H9 0.9500
C10 C11 1.3932(18)
C10 H10 0.9500
C11 C12 1.3947(18)
C11 H11 0.9500
C12 C13 1.3913(17)
C12 H12 0.9500
C13 H13 0.9500
C14 C19 1.3854(16)
C14 C15 1.3864(16)
C14 N4 1.4586(14)
C15 C16 1.3844(15)
C15 H15 0.9500
C16 C17 1.4046(15)
C16 H16 0.9500
C17 N5 1.3995(14)
C17 C18 1.4019(15)
C18 C19 1.3890(15)
C18 H18 0.9500
C19 H19 0.9500
C20 N6 1.3559(14)
C20 N5 1.3734(14)
C20 S2 1.6771(12)
C21 C26 1.3980(16)
C21 C22 1.4020(15)
C21 N6 1.4074(14)
C22 C23 1.3882(15)
C22 H22 0.9500
C23 C24 1.3923(17)
C23 H23 0.9500
C24 C25 1.3891(17)
C24 H24 0.9500
C25 C26 1.3953(15)
C25 H25 0.9500
C26 H26 0.9500
C71 N7 1.4945(14)
C71 H71A 0.9800
C71 H71B 0.9800
C71 H71C 0.9800
C72 N7 1.4918(15)
C72 H72A 0.9800
C72 H72B 0.9800
C72 H72C 0.9800
C73 N7 1.4919(15)
C73 H73A 0.9800
C73 H73B 0.9800
C73 H73C 0.9800
C74 N7 1.4940(15)
C74 H74A 0.9800
C74 H74B 0.9800
C74 H74C 0.9800
N1 O2 1.2281(17)
N1 O1 1.2284(17)
N2 H2A 0.8800
N3 H3A 0.8800
N4 O3 1.2310(14)
N4 O4 1.2353(14)
N5 H5A 0.8800
N6 H6A 0.8800

loop_
_geom_hbond_atom_site_label_D
_geom_hbond_atom_site_label_H
_geom_hbond_atom_site_label_A
_geom_hbond_distance_DH
_geom_hbond_distance_HA
_geom_hbond_distance_DA
_geom_hbond_angle_DHA
N2 H2A Cl1 0.88 2.31 3.1778(11) 169.6
N3 H3A Cl1 0.88 2.43 3.2726(11) 160.7
N5 H5A Cl1 0.88 2.33 3.1682(11) 158.9
N6 H6A Cl1 0.88 2.39 3.2457(11) 165.1
